data_7154509
loop_
_publ_author_name
'Reimann, Sebastian'
'Parpart, Silvio'
'Ehlers, Peter'
'Sharif, Muhammad'
'Spannenberg, Anke'
'Langer, Peter'

_publ_section_title
;
 Synthesis of tetraarylpyridines by chemo-selective Suzuki-Miyaura
 reactions of 3,5-dibromo-2,6-dichloropyridine.
;
_journal_issue 24
_journal_name_full 'Organic &amp; biomolecular chemistry'
_journal_page_first 6832
_journal_page_last 6838
_journal_paper_doi 10.1039/c5ob00866b
_journal_volume 13
_journal_year 2015
_chemical_formula_sum 'C17 H11 Cl2 N'
_chemical_formula_weight 300.17
_chemical_name_systematic
; 
2,6-Dichloro-3,5-diphenylpyridine
;
_space_group_IT_number 60
_symmetry_cell_setting orthorhombic
_symmetry_space_group_name_Hall '-P 2n 2ab'
_symmetry_space_group_name_H-M 'P b c n'
_atom_sites_solution_hydrogens geom
_atom_sites_solution_primary direct
_atom_sites_solution_secondary difmap
_audit_creation_method SHELXL-97
_audit_update_record
;
2015-04-28 deposited with the CCDC.
2015-05-21 downloaded from the CCDC.
;
_cell_angle_alpha 90.00
_cell_angle_beta 90.00
_cell_angle_gamma 90.00
_cell_formula_units_Z 4
_cell_length_a 21.3422(5)
_cell_length_b 8.1975(2)
_cell_length_c 8.0145(2)
_cell_measurement_reflns_used 9591
_cell_measurement_temperature 150(2)
_cell_measurement_theta_max 28.69
_cell_measurement_theta_min 3.68
_cell_volume 1402.16(6)
_computing_cell_refinement 'SAINT (Bruker, 2009)'
_computing_data_collection 'APEX2 (Bruker, 2012)'
_computing_data_reduction SAINT
_computing_structure_refinement 'SHELXL-97 (Sheldrick, 2008)'
_computing_structure_solution 'SHELXS-97 (Sheldrick, 2008)'
_diffrn_ambient_temperature 150(2)
_diffrn_measured_fraction_theta_full 1.000
_diffrn_measured_fraction_theta_max 1.000
_diffrn_measurement_device_type 'Bruker Kappa APEX II Duo'
_diffrn_measurement_method 'omega and phi scans'
_diffrn_radiation_monochromator 'curved graphite'
_diffrn_radiation_source 'fine-focus sealed tube'
_diffrn_radiation_type MoK\a
_diffrn_radiation_wavelength 0.71073
_diffrn_reflns_av_R_equivalents 0.0192
_diffrn_reflns_av_sigmaI/netI 0.0095
_diffrn_reflns_limit_h_max 28
_diffrn_reflns_limit_h_min -28
_diffrn_reflns_limit_k_max 8
_diffrn_reflns_limit_k_min -10
_diffrn_reflns_limit_l_max 10
_diffrn_reflns_limit_l_min -10
_diffrn_reflns_number 15714
_diffrn_reflns_theta_full 27.99
_diffrn_reflns_theta_max 27.99
_diffrn_reflns_theta_min 1.91
_exptl_absorpt_coefficient_mu 0.450
_exptl_absorpt_correction_T_max 1.00
_exptl_absorpt_correction_T_min 0.93
_exptl_absorpt_correction_type multi-scan
_exptl_absorpt_process_details 'SADABS (Bruker, 2008)'
_exptl_crystal_colour colourless
_exptl_crystal_density_diffrn 1.422
_exptl_crystal_density_method 'not measured'
_exptl_crystal_description prism
_exptl_crystal_F_000 616
_exptl_crystal_size_max 0.50
_exptl_crystal_size_mid 0.40
_exptl_crystal_size_min 0.29
_refine_diff_density_max 0.339
_refine_diff_density_min -0.224
_refine_diff_density_rms 0.043
_refine_ls_extinction_method none
_refine_ls_goodness_of_fit_ref 1.082
_refine_ls_hydrogen_treatment constr
_refine_ls_matrix_type full
_refine_ls_number_parameters 92
_refine_ls_number_reflns 1692
_refine_ls_number_restraints 0
_refine_ls_restrained_S_all 1.082
_refine_ls_R_factor_all 0.0269
_refine_ls_R_factor_gt 0.0255
_refine_ls_shift/su_max 0.002
_refine_ls_shift/su_mean 0.000
_refine_ls_structure_factor_coef Fsqd
_refine_ls_weighting_details 'calc w=1/[\s^2^(Fo^2^)+(0.0336P)^2^+0.5927P] where P=(Fo^2^+2Fc^2^)/3'
_refine_ls_weighting_scheme calc
_refine_ls_wR_factor_gt 0.0683
_refine_ls_wR_factor_ref 0.0700
_reflns_number_gt 1599
_reflns_number_total 1692
_reflns_threshold_expression >2sigma(I)
_cod_data_source_file c5ob00866b2.cif
_cod_data_source_block ax0260
_cod_depositor_comments 'Adding full bibliography for 7154509--7154510.cif.'
_cod_original_sg_symbol_H-M Pbcn
_cod_database_code 7154509

loop_
_symmetry_equiv_pos_as_xyz
'x, y, z'
'x+1/2, -y+1/2, -z'
'-x, y, -z+1/2'
'-x+1/2, -y+1/2, z+1/2'
'-x, -y, -z'
'-x-1/2, y-1/2, z'
'x, -y, z-1/2'
'x-1/2, y-1/2, -z-1/2'

loop_
_atom_site_label
_atom_site_type_symbol
_atom_site_fract_x
_atom_site_fract_y
_atom_site_fract_z
_atom_site_U_iso_or_equiv
_atom_site_adp_type
_atom_site_occupancy
_atom_site_symmetry_multiplicity
_atom_site_calc_flag
_atom_site_refinement_flags
C1 C 0.45236(5) 1.04439(12) 0.31255(13) 0.0182(2) Uani 1 1 d .
C2 C 0.44808(4) 0.87457(13) 0.31494(12) 0.0175(2) Uani 1 1 d .
C3 C 0.5000 0.79258(18) 0.2500 0.0188(3) Uani 1 2 d S
H3 H 0.5000 0.6767 0.2500 0.023 Uiso 1 2 calc SR
C4 C 0.39389(5) 0.78056(14) 0.37983(13) 0.0196(2) Uani 1 1 d .
C5 C 0.40379(6) 0.65538(14) 0.49440(15) 0.0248(2) Uani 1 1 d .
H5 H 0.4449 0.6336 0.5338 0.030 Uiso 1 1 calc R
C6 C 0.35379(6) 0.56225(15) 0.55135(16) 0.0317(3) Uani 1 1 d .
H6 H 0.3607 0.4783 0.6309 0.038 Uiso 1 1 calc R
C7 C 0.29381(6) 0.59167(16) 0.49224(17) 0.0336(3) Uani 1 1 d .
H7 H 0.2597 0.5271 0.5304 0.040 Uiso 1 1 calc R
C8 C 0.28350(5) 0.71530(17) 0.37751(17) 0.0321(3) Uani 1 1 d .
H8 H 0.2424 0.7350 0.3368 0.039 Uiso 1 1 calc R
C9 C 0.33315(5) 0.81058(14) 0.32187(15) 0.0248(2) Uani 1 1 d .
H9 H 0.3258 0.8962 0.2444 0.030 Uiso 1 1 calc R
Cl1 Cl 0.393882(12) 1.16480(3) 0.39987(4) 0.02523(10) Uani 1 1 d .
N1 N 0.5000 1.12815(16) 0.2500 0.0196(2) Uani 1 2 d S

loop_
_atom_site_aniso_label
_atom_site_aniso_U_11
_atom_site_aniso_U_22
_atom_site_aniso_U_33
_atom_site_aniso_U_23
_atom_site_aniso_U_13
_atom_site_aniso_U_12
C1 0.0159(4) 0.0215(5) 0.0172(4) -0.0013(4) -0.0019(4) 0.0030(4)
C2 0.0139(4) 0.0216(5) 0.0171(4) 0.0001(4) -0.0018(4) -0.0005(4)
C3 0.0160(6) 0.0188(6) 0.0215(7) 0.000 -0.0012(5) 0.000
C4 0.0162(5) 0.0213(5) 0.0213(5) -0.0046(4) 0.0030(4) -0.0021(4)
C5 0.0254(5) 0.0235(5) 0.0256(5) -0.0018(4) 0.0017(4) -0.0026(4)
C6 0.0403(7) 0.0235(5) 0.0312(6) -0.0019(5) 0.0106(5) -0.0075(5)
C7 0.0289(6) 0.0304(6) 0.0416(7) -0.0137(6) 0.0175(5) -0.0126(5)
C8 0.0166(5) 0.0372(7) 0.0426(7) -0.0142(6) 0.0072(5) -0.0041(5)
C9 0.0168(5) 0.0288(5) 0.0289(5) -0.0050(5) 0.0021(4) 0.0001(4)
Cl1 0.02188(15) 0.02555(16) 0.02826(16) -0.00302(10) 0.00385(9) 0.00624(9)
N1 0.0189(6) 0.0202(6) 0.0195(6) 0.000 -0.0020(5) 0.000

loop_
_atom_type_symbol
_atom_type_description
_atom_type_scat_dispersion_real
_atom_type_scat_dispersion_imag
_atom_type_scat_source
C C 0.0033 0.0016 'International Tables Vol C Tables 4.2.6.8 and 6.1.1.4'
H H 0.0000 0.0000 'International Tables Vol C Tables 4.2.6.8 and 6.1.1.4'
N N 0.0061 0.0033 'International Tables Vol C Tables 4.2.6.8 and 6.1.1.4'
Cl Cl 0.1484 0.1585 'International Tables Vol C Tables 4.2.6.8 and 6.1.1.4'

loop_
_geom_angle_atom_site_label_1
_geom_angle_atom_site_label_2
_geom_angle_atom_site_label_3
_geom_angle
_geom_angle_site_symmetry_1
_geom_angle_site_symmetry_3
N1 C1 C2 124.92(10) . .
N1 C1 Cl1 114.13(8) . .
C2 C1 Cl1 120.93(8) . .
C1 C2 C3 115.02(10) . .
C1 C2 C4 125.04(9) . .
C3 C2 C4 119.94(10) . .
C2 C3 C2 122.47(13) . 3_655
C2 C3 H3 118.8 . .
C2 C3 H3 118.8 3_655 .
C5 C4 C9 119.28(10) . .
C5 C4 C2 119.69(9) . .
C9 C4 C2 120.96(10) . .
C6 C5 C4 120.32(11) . .
C6 C5 H5 119.8 . .
C4 C5 H5 119.8 . .
C7 C6 C5 120.10(12) . .
C7 C6 H6 119.9 . .
C5 C6 H6 119.9 . .
C8 C7 C6 120.03(11) . .
C8 C7 H7 120.0 . .
C6 C7 H7 120.0 . .
C7 C8 C9 120.18(11) . .
C7 C8 H8 119.9 . .
C9 C8 H8 119.9 . .
C8 C9 C4 120.08(12) . .
C8 C9 H9 120.0 . .
C4 C9 H9 120.0 . .
C1 N1 C1 117.59(13) . 3_655

loop_
_geom_bond_atom_site_label_1
_geom_bond_atom_site_label_2
_geom_bond_distance
_geom_bond_site_symmetry_2
C1 N1 1.3253(12) .
C1 C2 1.3952(15) .
C1 Cl1 1.7383(10) .
C2 C3 1.3967(12) .
C2 C4 1.4838(14) .
C3 C2 1.3967(12) 3_655
C3 H3 0.9500 .
C4 C5 1.3931(16) .
C4 C9 1.3987(15) .
C5 C6 1.3892(16) .
C5 H5 0.9500 .
C6 C7 1.3861(19) .
C6 H6 0.9500 .
C7 C8 1.386(2) .
C7 H7 0.9500 .
C8 C9 1.3900(16) .
C8 H8 0.9500 .
C9 H9 0.9500 .
N1 C1 1.3254(12) 3_655

loop_
_geom_torsion_atom_site_label_1
_geom_torsion_atom_site_label_2
_geom_torsion_atom_site_label_3
_geom_torsion_atom_site_label_4
_geom_torsion
_geom_torsion_site_symmetry_4
N1 C1 C2 C3 2.17(14) .
Cl1 C1 C2 C3 -176.16(6) .
N1 C1 C2 C4 -177.88(8) .
Cl1 C1 C2 C4 3.79(14) .
C1 C2 C3 C2 -0.97(6) 3_655
C4 C2 C3 C2 179.07(10) 3_655
C1 C2 C4 C5 -129.21(12) .
C3 C2 C4 C5 50.74(13) .
C1 C2 C4 C9 53.79(15) .
C3 C2 C4 C9 -126.25(10) .
C9 C4 C5 C6 -0.48(17) .
C2 C4 C5 C6 -177.53(10) .
C4 C5 C6 C7 1.08(18) .
C5 C6 C7 C8 -0.70(19) .
C6 C7 C8 C9 -0.27(18) .
C7 C8 C9 C4 0.87(18) .
C5 C4 C9 C8 -0.49(17) .
C2 C4 C9 C8 176.52(10) .
C2 C1 N1 C1 -1.17(7) 3_655
Cl1 C1 N1 C1 177.26(8) 3_655
